data_4067744
loop_
_publ_author_name
'Miller, Kevin L.'
'Carver, Colin T.'
'Williams, Bryan N.'
'Diaconescu, Paula L.'

_publ_section_title
;
 Reactions of Imidazoles with Electrophilic Metal Alkyl Complexes
;
_journal_issue 10
_journal_name_full Organometallics
_journal_page_first 2272
_journal_paper_doi 10.1021/om901106d
_journal_volume 29
_journal_year 2010
_chemical_formula_moiety 'C68 H98 Fe2 Lu2 N10 Si4, 0.5(C6 H6)'
_chemical_formula_sum 'C71 H101 Fe2 Lu2 N10 Si4'
_chemical_formula_weight 1668.62
_chemical_name_systematic
; 
 ? 
;
_space_group_IT_number 15
_symmetry_cell_setting monoclinic
_symmetry_space_group_name_Hall '-C 2yc'
_symmetry_space_group_name_H-M 'C 1 2/c 1'
_atom_sites_solution_hydrogens geom
_atom_sites_solution_primary direct
_atom_sites_solution_secondary difmap
_audit_creation_method SHELXL-97
_cell_angle_alpha 90.00
_cell_angle_beta 98.393(2)
_cell_angle_gamma 90.00
_cell_formula_units_Z 8
_cell_length_a 24.013(4)
_cell_length_b 19.951(3)
_cell_length_c 30.915(5)
_cell_measurement_reflns_used 9966
_cell_measurement_temperature 100(2)
_cell_measurement_theta_max 26.60
_cell_measurement_theta_min 3.82
_cell_volume 14652(4)
_computing_data_collection
'Bruker APEX11'_computing_cell_refinement        'Bruker APEX11'_computing_data_reduction         'Bruker SAINT'_computing_structure_solution     'SHELXS-97 (Sheldrick, 1990)'_computing_structure_refinement   'SHELXL-97 (Sheldrick, 1997)'_computing_molecular_graphics     'Bruker SHELXTL'_computing_publication_material   'Bruker SHELXTL'
_diffrn_ambient_temperature 100(2)
_diffrn_measured_fraction_theta_full 0.996
_diffrn_measured_fraction_theta_max 0.992
_diffrn_measurement_device_type 'CCD area detector'
_diffrn_measurement_method 'phi and omega scans'
_diffrn_radiation_monochromator graphite
_diffrn_radiation_source 'fine-focus sealed tube'
_diffrn_radiation_type MoK\a
_diffrn_radiation_wavelength 0.71073
_diffrn_reflns_av_R_equivalents 0.0607
_diffrn_reflns_av_sigmaI/netI 0.0606
_diffrn_reflns_limit_h_max 31
_diffrn_reflns_limit_h_min -31
_diffrn_reflns_limit_k_max 25
_diffrn_reflns_limit_k_min -25
_diffrn_reflns_limit_l_max 40
_diffrn_reflns_limit_l_min -40
_diffrn_reflns_number 61488
_diffrn_reflns_theta_full 25.00
_diffrn_reflns_theta_max 27.50
_diffrn_reflns_theta_min 3.82
_exptl_absorpt_coefficient_mu 3.172
_exptl_absorpt_correction_T_max 0.8836
_exptl_absorpt_correction_T_min 0.7421
_exptl_absorpt_correction_type multi-scan
_exptl_absorpt_process_details 'Sadabs (Bruker)'
_exptl_crystal_colour brown
_exptl_crystal_density_diffrn 1.513
_exptl_crystal_density_method 'not measured'
_exptl_crystal_description block
_exptl_crystal_F_000 6776
_exptl_crystal_size_max 0.10
_exptl_crystal_size_mid 0.06
_exptl_crystal_size_min 0.04
_refine_diff_density_max 3.558
_refine_diff_density_min -1.637
_refine_diff_density_rms 0.145
_refine_ls_extinction_method none
_refine_ls_goodness_of_fit_ref 1.023
_refine_ls_hydrogen_treatment constr
_refine_ls_matrix_type full
_refine_ls_number_parameters 827
_refine_ls_number_reflns 16705
_refine_ls_number_restraints 4
_refine_ls_restrained_S_all 1.035
_refine_ls_R_factor_all 0.0655
_refine_ls_R_factor_gt 0.0413
_refine_ls_shift/su_max 0.016
_refine_ls_shift/su_mean 0.000
_refine_ls_structure_factor_coef Fsqd
_refine_ls_weighting_details 'calc w=1/[\s^2^(Fo^2^)+(0.0404P)^2^+59.3776P] where P=(Fo^2^+2Fc^2^)/3'
_refine_ls_weighting_scheme calc
_refine_ls_wR_factor_gt 0.0890
_refine_ls_wR_factor_ref 0.0986
_reflns_number_gt 12591
_reflns_number_total 16705
_reflns_threshold_expression >2sigma(I)
_cod_data_source_file om901106d_si_003.cif
_cod_data_source_block 5
_cod_original_sg_symbol_H-M 'C 2/c'
_cod_database_code 4067744

loop_
_symmetry_equiv_pos_as_xyz
'x, y, z'
'-x, y, -z+1/2'
'x+1/2, y+1/2, z'
'-x+1/2, y+1/2, -z+1/2'
'-x, -y, -z'
'x, -y, z-1/2'
'-x+1/2, -y+1/2, -z'
'x+1/2, -y+1/2, z-1/2'

loop_
_atom_site_label
_atom_site_type_symbol
_atom_site_fract_x
_atom_site_fract_y
_atom_site_fract_z
_atom_site_U_iso_or_equiv
_atom_site_adp_type
_atom_site_occupancy
_atom_site_symmetry_multiplicity
_atom_site_calc_flag
_atom_site_refinement_flags
_atom_site_disorder_assembly
_atom_site_disorder_group
Lu1 Lu 0.247575(9) 0.483890(11) 0.072542(7) 0.01938(6) Uani 1 1 d . A .
Lu2 Lu 0.159940(8) 0.426551(11) 0.160529(6) 0.01712(6) Uani 1 1 d . A .
Fe1 Fe 0.32703(3) 0.60698(4) 0.09989(3) 0.02905(19) Uani 1 1 d . A .
Fe2 Fe 0.02741(3) 0.44072(4) 0.13654(2) 0.01883(16) Uani 1 1 d . A .
Si1 Si 0.13196(8) 0.25059(10) 0.19000(9) 0.0633(7) Uani 1 1 d D . .
Si2 Si 0.37021(8) 0.42154(12) 0.02014(7) 0.0524(5) Uani 1 1 d . . .
Si3 Si 0.15570(6) 0.61569(7) 0.01366(4) 0.0212(3) Uani 1 1 d . . .
Si4 Si 0.13731(6) 0.57877(8) 0.22639(4) 0.0213(3) Uani 1 1 d . . .
N1 N 0.30831(17) 0.4227(2) 0.26507(13) 0.0231(9) Uani 1 1 d . . .
N2 N 0.25589(17) 0.4433(2) 0.14733(13) 0.0203(9) Uani 1 1 d . . .
N3 N 0.20070(18) 0.4343(2) 0.00737(13) 0.0225(9) Uani 1 1 d . . .
N4 N 0.13004(17) 0.3770(2) -0.03059(13) 0.0205(9) Uani 1 1 d . . .
N5 N 0.17663(17) 0.4036(2) 0.08861(13) 0.0194(9) Uani 1 1 d . A .
N6 N 0.11833(17) 0.3317(2) 0.17406(14) 0.0228(9) Uani 1 1 d . A .
N7 N 0.32996(19) 0.4683(3) 0.05012(15) 0.0322(11) Uani 1 1 d . . .
N8 N 0.20056(17) 0.5789(2) 0.05554(13) 0.0210(9) Uani 1 1 d . A .
N9 N 0.22224(17) 0.4163(2) 0.22668(13) 0.0220(9) Uani 1 1 d . . .
N10 N 0.13072(17) 0.5288(2) 0.18046(13) 0.0196(9) Uani 1 1 d . . .
C1 C 0.3594(2) 0.5234(3) 0.07183(18) 0.0310(13) Uani 1 1 d . . .
C2 C 0.3762(2) 0.5845(3) 0.0531(2) 0.0387(15) Uani 1 1 d . . .
H2A H 0.3678 0.5972 0.0215 0.046 Uiso 1 1 calc R . .
C3 C 0.4067(2) 0.6239(4) 0.0865(2) 0.0435(16) Uani 1 1 d . . .
H3A H 0.4240 0.6687 0.0826 0.052 Uiso 1 1 calc R . .
C4 C 0.4082(2) 0.5883(4) 0.1268(2) 0.0431(17) Uani 1 1 d . . .
H4A H 0.4269 0.6037 0.1562 0.052 Uiso 1 1 calc R . .
C5 C 0.3794(2) 0.5270(3) 0.11755(19) 0.0347(14) Uani 1 1 d . . .
H5A H 0.3734 0.4921 0.1396 0.042 Uiso 1 1 calc R . .
C6 C 0.2539(2) 0.6128(3) 0.12815(17) 0.0285(12) Uani 1 1 d . A .
H6A H 0.2394 0.5773 0.1464 0.034 Uiso 1 1 calc R . .
C7 C 0.2934(3) 0.6641(3) 0.1439(2) 0.0397(15) Uani 1 1 d . . .
H7A H 0.3101 0.6717 0.1751 0.048 Uiso 1 1 calc R . .
C8 C 0.3040(3) 0.7028(3) 0.1077(2) 0.0431(16) Uani 1 1 d . . .
H8A H 0.3292 0.7429 0.1088 0.052 Uiso 1 1 calc R . .
C10 C 0.0798(2) 0.5268(2) 0.15196(16) 0.0205(11) Uani 1 1 d . . .
C11 C 0.0764(2) 0.5081(3) 0.10674(15) 0.0199(10) Uani 1 1 d . . .
H11A H 0.1091 0.4957 0.0918 0.024 Uiso 1 1 calc R . .
C12 C 0.0191(2) 0.5081(3) 0.08675(17) 0.0250(12) Uani 1 1 d . . .
H12A H 0.0049 0.4986 0.0553 0.030 Uiso 1 1 calc R . .
C13 C -0.0140(2) 0.5272(3) 0.11920(19) 0.0279(12) Uani 1 1 d . . .
H13A H -0.0558 0.5334 0.1146 0.033 Uiso 1 1 calc R . .
C14 C 0.0226(2) 0.5358(3) 0.15945(17) 0.0239(11) Uani 1 1 d . . .
H14A H 0.0106 0.5484 0.1880 0.029 Uiso 1 1 calc R . .
C15 C 0.0614(2) 0.3493(3) 0.16190(16) 0.0210(11) Uani 1 1 d . . .
C16 C 0.0274(2) 0.3414(3) 0.11955(16) 0.0222(11) Uani 1 1 d . A .
H16A H 0.0411 0.3231 0.0929 0.027 Uiso 1 1 calc R . .
C17 C -0.0280(2) 0.3636(3) 0.12170(17) 0.0233(11) Uani 1 1 d . . .
H17A H -0.0603 0.3628 0.0973 0.028 Uiso 1 1 calc R A .
C18 C -0.0295(2) 0.3876(3) 0.16533(18) 0.0270(12) Uani 1 1 d . A .
H18A H -0.0632 0.4063 0.1768 0.032 Uiso 1 1 calc R . .
C19 C 0.0251(2) 0.3792(3) 0.18939(16) 0.0228(11) Uani 1 1 d . A .
H19A H 0.0365 0.3924 0.2206 0.027 Uiso 1 1 calc R . .
C20 C 0.2194(2) 0.3961(3) 0.26966(16) 0.0214(11) Uani 1 1 d . . .
C21 C 0.1739(2) 0.3758(3) 0.28934(18) 0.0288(13) Uani 1 1 d . . .
H21A H 0.1368 0.3746 0.2736 0.035 Uiso 1 1 calc R . .
C22 C 0.1848(2) 0.3574(3) 0.33281(18) 0.0337(14) Uani 1 1 d . . .
H22A H 0.1545 0.3430 0.3472 0.040 Uiso 1 1 calc R . .
C23 C 0.2393(3) 0.3592(3) 0.35638(17) 0.0330(14) Uani 1 1 d . . .
H23A H 0.2451 0.3459 0.3862 0.040 Uiso 1 1 calc R . .
C24 C 0.2841(2) 0.3797(3) 0.33747(16) 0.0263(12) Uani 1 1 d . . .
H24A H 0.3210 0.3808 0.3535 0.032 Uiso 1 1 calc R . .
C25 C 0.2738(2) 0.3989(3) 0.29395(16) 0.0229(11) Uani 1 1 d . . .
C26 C 0.3684(2) 0.4342(3) 0.27633(18) 0.0311(13) Uani 1 1 d . . .
H26A H 0.3838 0.4497 0.2504 0.047 Uiso 1 1 calc R . .
H26B H 0.3870 0.3923 0.2869 0.047 Uiso 1 1 calc R . .
H26C H 0.3750 0.4683 0.2993 0.047 Uiso 1 1 calc R . .
C27 C 0.2762(2) 0.4324(3) 0.22634(16) 0.0203(11) Uani 1 1 d . . .
C28 C 0.2951(2) 0.4620(3) 0.18611(16) 0.0253(12) Uani 1 1 d . . .
H28A H 0.2968 0.5114 0.1888 0.030 Uiso 1 1 calc R . .
H28B H 0.3332 0.4454 0.1833 0.030 Uiso 1 1 calc R . .
C29 C 0.2051(2) 0.4400(3) -0.03688(17) 0.0247(12) Uani 1 1 d . . .
C30 C 0.2435(3) 0.4748(3) -0.05819(19) 0.0354(14) Uani 1 1 d . . .
H30A H 0.2730 0.5005 -0.0424 0.042 Uiso 1 1 calc R . .
C31 C 0.2370(3) 0.4702(3) -0.10338(18) 0.0379(15) Uani 1 1 d . . .
H31A H 0.2631 0.4926 -0.1187 0.045 Uiso 1 1 calc R . .
C32 C 0.1937(3) 0.4339(3) -0.12688(17) 0.0342(14) Uani 1 1 d . . .
H32A H 0.1911 0.4318 -0.1578 0.041 Uiso 1 1 calc R . .
C33 C 0.1539(2) 0.4005(3) -0.10677(18) 0.0323(13) Uani 1 1 d . . .
H33A H 0.1234 0.3768 -0.1230 0.039 Uiso 1 1 calc R . .
C34 C 0.1611(2) 0.4038(3) -0.06131(16) 0.0234(11) Uani 1 1 d . . .
C35 C 0.0791(2) 0.3371(3) -0.04036(19) 0.0339(14) Uani 1 1 d . . .
H35A H 0.0643 0.3271 -0.0132 0.051 Uiso 1 1 calc R . .
H35B H 0.0879 0.2951 -0.0544 0.051 Uiso 1 1 calc R . .
H35C H 0.0510 0.3621 -0.0601 0.051 Uiso 1 1 calc R . .
C36 C 0.1347(2) 0.3826(3) 0.05179(15) 0.0203(11) Uani 1 1 d . . .
H36A H 0.0990 0.4069 0.0527 0.024 Uiso 1 1 calc R . .
H36B H 0.1272 0.3340 0.0540 0.024 Uiso 1 1 calc R . .
C37 C 0.1558(2) 0.3969(3) 0.00957(16) 0.0218(11) Uani 1 1 d . . .
C38 C 0.2084(3) 0.2418(3) 0.2089(3) 0.0483(18) Uani 1 1 d . A .
H38A H 0.2294 0.2562 0.1856 0.072 Uiso 1 1 calc R . .
H38B H 0.2172 0.1948 0.2163 0.072 Uiso 1 1 calc R . .
H38C H 0.2191 0.2698 0.2349 0.072 Uiso 1 1 calc R . .
C39 C 0.1048(5) 0.1795(6) 0.1568(4) 0.0691(19) Uani 0.729(8) 1 d P A 1
C40 C 0.1223(5) 0.1961(6) 0.1176(4) 0.0691(19) Uani 0.729(8) 1 d P A 1
H40A H 0.1162 0.1579 0.0976 0.104 Uiso 0.729(8) 1 calc PR A 1
H40B H 0.1624 0.2075 0.1227 0.104 Uiso 0.729(8) 1 calc PR A 1
H40C H 0.1007 0.2347 0.1048 0.104 Uiso 0.729(8) 1 calc PR A 1
C41 C 0.0384(5) 0.1740(6) 0.1560(5) 0.083(5) Uani 0.729(8) 1 d P A 1
H41A H 0.0252 0.1306 0.1436 0.125 Uiso 0.729(8) 1 calc PR A 1
H41B H 0.0197 0.2102 0.1380 0.125 Uiso 0.729(8) 1 calc PR A 1
H41C H 0.0296 0.1777 0.1858 0.125 Uiso 0.729(8) 1 calc PR A 1
C42 C 0.1291(5) 0.1132(5) 0.1793(6) 0.098(6) Uani 0.729(8) 1 d P A 1
H42A H 0.1101 0.0746 0.1641 0.147 Uiso 0.729(8) 1 calc PR A 1
H42B H 0.1230 0.1130 0.2099 0.147 Uiso 0.729(8) 1 calc PR A 1
H42C H 0.1696 0.1105 0.1779 0.147 Uiso 0.729(8) 1 calc PR A 1
C39A C 0.0882(7) 0.1989(8) 0.2148(4) 0.010(4) Uiso 0.271(8) 1 d PD A 2
C40A C 0.1143(8) 0.1317(9) 0.2257(6) 0.020(4) Uiso 0.271(8) 1 d P A 2
H40D H 0.1054 0.1017 0.2006 0.029 Uiso 0.271(8) 1 calc PR A 2
H40E H 0.0992 0.1128 0.2509 0.029 Uiso 0.271(8) 1 calc PR A 2
H40F H 0.1552 0.1366 0.2328 0.029 Uiso 0.271(8) 1 calc PR A 2
C41A C 0.0266(7) 0.1924(9) 0.1910(5) 0.012(4) Uiso 0.271(8) 1 d P A 2
H41D H 0.0246 0.1565 0.1692 0.018 Uiso 0.271(8) 1 calc PR A 2
H41E H 0.0149 0.2348 0.1764 0.018 Uiso 0.271(8) 1 calc PR A 2
H41F H 0.0016 0.1818 0.2124 0.018 Uiso 0.271(8) 1 calc PR A 2
C42A C 0.0810(8) 0.2385(9) 0.2575(5) 0.012(4) Uiso 0.271(8) 1 d PD A 2
H42D H 0.0424 0.2349 0.2423 0.018 Uiso 0.271(8) 1 calc PR A 2
H42E H 0.0864 0.2823 0.2717 0.018 Uiso 0.271(8) 1 calc PR A 2
H42F H 0.0879 0.2030 0.2796 0.018 Uiso 0.271(8) 1 calc PR A 2
C43 C 0.0977(4) 0.2354(5) 0.2442(3) 0.0691(19) Uani 1 1 d D A .
H43A H 0.1197 0.2766 0.2435 0.104 Uiso 1 1 calc R B 2
H43B H 0.0766 0.2270 0.2151 0.104 Uiso 1 1 calc R B 2
H43C H 0.1230 0.1976 0.2527 0.104 Uiso 1 1 calc R B 2
C44 C 0.2128(2) 0.5751(3) 0.25300(17) 0.0275(12) Uani 1 1 d . . .
H44A H 0.2202 0.5316 0.2674 0.041 Uiso 1 1 calc R . .
H44B H 0.2199 0.6110 0.2748 0.041 Uiso 1 1 calc R . .
H44C H 0.2375 0.5809 0.2307 0.041 Uiso 1 1 calc R . .
C45 C 0.0921(2) 0.5479(3) 0.26734(19) 0.0356(14) Uani 1 1 d . . .
H45A H 0.1040 0.5026 0.2770 0.053 Uiso 1 1 calc R . .
H45B H 0.0526 0.5469 0.2537 0.053 Uiso 1 1 calc R . .
H45C H 0.0962 0.5781 0.2926 0.053 Uiso 1 1 calc R . .
C46 C 0.1206(2) 0.6717(3) 0.21549(18) 0.0298(13) Uani 1 1 d . . .
C47 C 0.0606(2) 0.6845(3) 0.1914(2) 0.0356(14) Uani 1 1 d . . .
H47A H 0.0542 0.7328 0.1881 0.053 Uiso 1 1 calc R . .
H47B H 0.0330 0.6652 0.2082 0.053 Uiso 1 1 calc R . .
H47C H 0.0565 0.6635 0.1624 0.053 Uiso 1 1 calc R . .
C48 C 0.1629(3) 0.7020(3) 0.1886(2) 0.0430(16) Uani 1 1 d . . .
H48A H 0.1532 0.7490 0.1821 0.064 Uiso 1 1 calc R . .
H48B H 0.1617 0.6770 0.1612 0.064 Uiso 1 1 calc R . .
H48C H 0.2008 0.6993 0.2052 0.064 Uiso 1 1 calc R . .
C49 C 0.3285(3) 0.3434(4) 0.0020(2) 0.058(2) Uani 1 1 d . . .
H49A H 0.3151 0.3225 0.0273 0.086 Uiso 1 1 calc R . .
H49B H 0.3526 0.3117 -0.0109 0.086 Uiso 1 1 calc R . .
H49C H 0.2962 0.3554 -0.0198 0.086 Uiso 1 1 calc R . .
C50 C 0.4401(3) 0.3941(5) 0.0509(3) 0.067(2) Uani 1 1 d . . .
C51 C 0.4811(3) 0.4528(5) 0.0626(4) 0.084(3) Uani 1 1 d . . .
H51A H 0.5177 0.4354 0.0762 0.126 Uiso 1 1 calc R . .
H51B H 0.4660 0.4829 0.0831 0.126 Uiso 1 1 calc R . .
H51C H 0.4858 0.4775 0.0360 0.126 Uiso 1 1 calc R . .
C52 C 0.4275(4) 0.3542(4) 0.0918(3) 0.065(2) Uani 1 1 d . . .
H52A H 0.4621 0.3330 0.1061 0.097 Uiso 1 1 calc R . .
H52B H 0.3992 0.3197 0.0827 0.097 Uiso 1 1 calc R . .
H52C H 0.4132 0.3850 0.1123 0.097 Uiso 1 1 calc R . .
C53 C 0.1920(2) 0.6431(3) -0.03323(18) 0.0301(13) Uani 1 1 d . . .
H53A H 0.2187 0.6084 -0.0393 0.045 Uiso 1 1 calc R . .
H53B H 0.2123 0.6851 -0.0256 0.045 Uiso 1 1 calc R . .
H53C H 0.1640 0.6500 -0.0592 0.045 Uiso 1 1 calc R . .
C54 C 0.1016(2) 0.5524(3) -0.00887(17) 0.0252(12) Uani 1 1 d . . .
H54A H 0.1185 0.5199 -0.0268 0.038 Uiso 1 1 calc R . .
H54B H 0.0702 0.5751 -0.0268 0.038 Uiso 1 1 calc R . .
H54C H 0.0876 0.5290 0.0153 0.038 Uiso 1 1 calc R . .
C55 C 0.1154(2) 0.6915(3) 0.03078(17) 0.0261(12) Uani 1 1 d . . .
C56 C 0.0792(3) 0.6710(3) 0.06521(19) 0.0346(14) Uani 1 1 d . . .
H56A H 0.0584 0.7101 0.0735 0.052 Uiso 1 1 calc R . .
H56B H 0.1034 0.6535 0.0910 0.052 Uiso 1 1 calc R . .
H56C H 0.0525 0.6362 0.0532 0.052 Uiso 1 1 calc R . .
C57 C 0.2214(2) 0.3563(3) 0.09868(16) 0.0247(12) Uani 1 1 d . . .
C58 C 0.2632(2) 0.3772(3) 0.13318(17) 0.0256(12) Uani 1 1 d . A .
C59 C 0.3068(3) 0.3326(3) 0.14914(18) 0.0366(15) Uani 1 1 d . . .
H59A H 0.3336 0.3447 0.1736 0.044 Uiso 1 1 calc R A .
C60 C 0.2269(3) 0.2949(3) 0.07847(18) 0.0339(14) Uani 1 1 d . A .
H60A H 0.2002 0.2819 0.0542 0.041 Uiso 1 1 calc R . .
C61 C 0.2727(2) 0.6751(3) 0.06983(19) 0.0311(13) Uani 1 1 d . A .
H61A H 0.2724 0.6921 0.0394 0.037 Uiso 1 1 calc R . .
C62 C 0.2391(2) 0.6207(3) 0.08211(17) 0.0243(11) Uani 1 1 d . . .
C63 C 0.3102(3) 0.2712(4) 0.1291(2) 0.0474(18) Uani 1 1 d . A .
H63A H 0.3399 0.2414 0.1399 0.057 Uiso 1 1 calc R . .
C64 C 0.2717(3) 0.2521(4) 0.0938(2) 0.0466(18) Uani 1 1 d . . .
H64A H 0.2755 0.2102 0.0800 0.056 Uiso 1 1 calc R A .
C65 C 0.1263(3) 0.7093(3) 0.2595(2) 0.0411(16) Uani 1 1 d . . .
H65A H 0.1222 0.7576 0.2541 0.062 Uiso 1 1 calc R . .
H65B H 0.1634 0.7002 0.2762 0.062 Uiso 1 1 calc R . .
H65C H 0.0970 0.6939 0.2761 0.062 Uiso 1 1 calc R . .
C66 C 0.4699(4) 0.3484(5) 0.0213(4) 0.097(4) Uani 1 1 d . . .
H66A H 0.5061 0.3337 0.0372 0.145 Uiso 1 1 calc R . .
H66B H 0.4761 0.3732 -0.0049 0.145 Uiso 1 1 calc R . .
H66C H 0.4463 0.3091 0.0128 0.145 Uiso 1 1 calc R . .
C67 C 0.3904(3) 0.4668(4) -0.0310(2) 0.057(2) Uani 1 1 d . . .
H67A H 0.4077 0.5102 -0.0223 0.086 Uiso 1 1 calc R . .
H67B H 0.3565 0.4739 -0.0523 0.086 Uiso 1 1 calc R . .
H67C H 0.4172 0.4391 -0.0441 0.086 Uiso 1 1 calc R . .
C68 C 0.0758(3) 0.7176(4) -0.0094(2) 0.053(2) Uani 1 1 d . . .
H68A H 0.0544 0.7560 -0.0008 0.080 Uiso 1 1 calc R . .
H68B H 0.0498 0.6819 -0.0209 0.080 Uiso 1 1 calc R . .
H68C H 0.0981 0.7316 -0.0319 0.080 Uiso 1 1 calc R . .
C69 C 0.1528(3) 0.7503(3) 0.0493(3) 0.0488(18) Uani 1 1 d . . .
H69A H 0.1290 0.7880 0.0556 0.073 Uiso 1 1 calc R . .
H69B H 0.1768 0.7643 0.0279 0.073 Uiso 1 1 calc R . .
H69C H 0.1764 0.7363 0.0764 0.073 Uiso 1 1 calc R . .
C1S C 0.5000 0.3434(11) 0.2500 0.117(6) Uani 1 2 d SD . .
H1SA H 0.5000 0.2957 0.2500 0.140 Uiso 1 2 calc SR . .
C2S C 0.5120(4) 0.3815(11) 0.2863(4) 0.154(8) Uani 1 1 d D . .
H2SA H 0.5212 0.3572 0.3128 0.184 Uiso 1 1 calc R . .
C3S C 0.5131(4) 0.4517(9) 0.2909(4) 0.165(8) Uani 1 1 d D . .
H3SA H 0.5215 0.4742 0.3182 0.198 Uiso 1 1 calc R . .
C4S C 0.5000 0.4854(13) 0.2500 0.165(8) Uani 1 2 d SD . .
H4SA H 0.5000 0.5330 0.2500 0.198 Uiso 1 2 calc SR . .

loop_
_atom_site_aniso_label
_atom_site_aniso_U_11
_atom_site_aniso_U_22
_atom_site_aniso_U_33
_atom_site_aniso_U_23
_atom_site_aniso_U_13
_atom_site_aniso_U_12
Lu1 0.01649(11) 0.02675(12) 0.01544(10) 0.00069(9) 0.00418(8) 0.00024(9)
Lu2 0.01345(10) 0.02401(12) 0.01389(10) 0.00191(8) 0.00201(8) 0.00035(8)
Fe1 0.0248(4) 0.0378(5) 0.0237(4) 0.0022(4) 0.0009(3) -0.0100(4)
Fe2 0.0141(3) 0.0244(4) 0.0175(3) 0.0012(3) 0.0007(3) -0.0002(3)
Si1 0.0261(10) 0.0266(10) 0.130(2) 0.0157(12) -0.0139(11) -0.0004(8)
Si2 0.0357(10) 0.0656(14) 0.0591(13) -0.0205(11) 0.0180(9) 0.0039(10)
Si3 0.0235(7) 0.0235(8) 0.0171(7) 0.0023(6) 0.0050(6) -0.0009(6)
Si4 0.0200(7) 0.0290(8) 0.0152(6) -0.0022(6) 0.0036(5) -0.0026(6)
N1 0.018(2) 0.033(3) 0.018(2) 0.0009(19) 0.0016(17) 0.0013(19)
N2 0.014(2) 0.031(3) 0.015(2) 0.0016(18) 0.0015(16) 0.0015(18)
N3 0.024(2) 0.029(3) 0.015(2) 0.0009(18) 0.0051(18) 0.0022(19)
N4 0.021(2) 0.024(2) 0.016(2) -0.0023(17) 0.0010(17) 0.0018(18)
N5 0.017(2) 0.027(2) 0.014(2) -0.0011(17) 0.0011(17) 0.0008(18)
N6 0.015(2) 0.025(2) 0.028(2) 0.0086(19) 0.0001(18) -0.0021(18)
N7 0.022(2) 0.047(3) 0.029(3) -0.002(2) 0.009(2) 0.004(2)
N8 0.022(2) 0.021(2) 0.019(2) 0.0006(18) 0.0005(17) -0.0035(18)
N9 0.020(2) 0.027(2) 0.019(2) 0.0043(18) 0.0026(17) -0.0011(18)
N10 0.015(2) 0.027(2) 0.016(2) -0.0028(17) 0.0021(16) -0.0026(17)
C1 0.016(3) 0.049(4) 0.029(3) 0.004(3) 0.008(2) 0.000(3)
C2 0.027(3) 0.058(4) 0.034(3) 0.013(3) 0.013(3) -0.003(3)
C3 0.023(3) 0.056(4) 0.052(4) 0.010(3) 0.007(3) -0.010(3)
C4 0.023(3) 0.063(5) 0.040(4) -0.003(3) -0.006(3) -0.012(3)
C5 0.022(3) 0.052(4) 0.030(3) 0.010(3) 0.003(2) -0.004(3)
C6 0.028(3) 0.034(3) 0.023(3) 0.000(2) 0.004(2) -0.001(2)
C7 0.038(4) 0.049(4) 0.030(3) -0.008(3) -0.003(3) -0.006(3)
C8 0.045(4) 0.039(4) 0.043(4) -0.006(3) 0.000(3) -0.014(3)
C10 0.019(3) 0.020(3) 0.022(3) -0.001(2) 0.002(2) -0.001(2)
C11 0.020(3) 0.023(3) 0.016(2) 0.005(2) 0.000(2) 0.003(2)
C12 0.025(3) 0.026(3) 0.021(3) 0.006(2) -0.006(2) -0.001(2)
C13 0.017(3) 0.024(3) 0.040(3) 0.005(2) -0.005(2) 0.002(2)
C14 0.020(3) 0.026(3) 0.026(3) -0.004(2) 0.004(2) 0.001(2)
C15 0.020(3) 0.021(3) 0.022(3) 0.005(2) 0.003(2) -0.001(2)
C16 0.022(3) 0.023(3) 0.021(3) 0.001(2) 0.001(2) -0.007(2)
C17 0.021(3) 0.025(3) 0.022(3) 0.002(2) -0.003(2) -0.008(2)
C18 0.017(3) 0.036(3) 0.029(3) 0.007(2) 0.010(2) 0.000(2)
C19 0.025(3) 0.030(3) 0.014(2) 0.002(2) 0.004(2) -0.002(2)
C20 0.019(3) 0.027(3) 0.017(2) 0.005(2) 0.001(2) 0.006(2)
C21 0.018(3) 0.041(3) 0.026(3) 0.011(3) 0.000(2) 0.000(2)
C22 0.028(3) 0.049(4) 0.025(3) 0.014(3) 0.007(2) 0.005(3)
C23 0.039(3) 0.045(4) 0.016(3) 0.003(2) 0.007(2) 0.007(3)
C24 0.028(3) 0.033(3) 0.016(3) 0.000(2) -0.003(2) 0.009(2)
C25 0.027(3) 0.021(3) 0.020(3) 0.001(2) 0.002(2) 0.003(2)
C26 0.023(3) 0.047(4) 0.022(3) 0.002(3) -0.002(2) -0.002(3)
C27 0.015(2) 0.028(3) 0.017(2) 0.002(2) -0.0001(19) -0.002(2)
C28 0.015(2) 0.042(3) 0.018(3) 0.005(2) -0.001(2) -0.003(2)
C29 0.029(3) 0.026(3) 0.019(3) 0.001(2) 0.005(2) 0.006(2)
C30 0.034(3) 0.050(4) 0.025(3) -0.005(3) 0.012(3) -0.004(3)
C31 0.050(4) 0.044(4) 0.023(3) 0.006(3) 0.019(3) 0.004(3)
C32 0.047(4) 0.043(4) 0.013(2) 0.004(2) 0.008(3) 0.014(3)
C33 0.033(3) 0.041(4) 0.021(3) -0.006(3) -0.001(2) 0.013(3)
C34 0.026(3) 0.026(3) 0.019(3) 0.001(2) 0.006(2) 0.008(2)
C35 0.028(3) 0.040(4) 0.031(3) -0.002(3) -0.007(2) -0.003(3)
C36 0.020(3) 0.024(3) 0.017(2) 0.001(2) 0.000(2) -0.001(2)
C37 0.024(3) 0.023(3) 0.018(2) 0.000(2) 0.001(2) 0.006(2)
C38 0.030(3) 0.025(3) 0.086(5) 0.005(3) -0.004(3) 0.007(3)
C39 0.053(4) 0.055(4) 0.098(5) 0.024(4) 0.008(3) 0.004(3)
C40 0.053(4) 0.055(4) 0.098(5) 0.024(4) 0.008(3) 0.004(3)
C41 0.050(7) 0.043(7) 0.146(14) 0.017(8) -0.020(8) -0.019(5)
C42 0.055(8) 0.037(6) 0.186(17) 0.004(8) -0.036(9) -0.003(5)
C43 0.053(4) 0.055(4) 0.098(5) 0.024(4) 0.008(3) 0.004(3)
C44 0.026(3) 0.039(3) 0.018(3) -0.005(2) 0.003(2) -0.010(2)
C45 0.028(3) 0.053(4) 0.027(3) 0.000(3) 0.008(2) -0.008(3)
C46 0.030(3) 0.030(3) 0.030(3) -0.008(2) 0.004(2) -0.005(2)
C47 0.039(4) 0.031(3) 0.036(3) -0.004(3) 0.001(3) 0.005(3)
C48 0.044(4) 0.034(4) 0.050(4) 0.002(3) 0.002(3) -0.011(3)
C49 0.065(5) 0.058(5) 0.053(4) -0.022(4) 0.019(4) 0.025(4)
C50 0.044(5) 0.075(6) 0.086(6) -0.001(5) 0.021(4) 0.014(4)
C51 0.034(4) 0.088(7) 0.132(9) 0.006(6) 0.023(5) 0.001(4)
C52 0.079(6) 0.057(5) 0.062(5) 0.007(4) 0.022(4) 0.022(4)
C53 0.034(3) 0.032(3) 0.026(3) 0.000(2) 0.009(2) -0.002(3)
C54 0.028(3) 0.027(3) 0.020(3) 0.001(2) 0.000(2) 0.005(2)
C55 0.027(3) 0.027(3) 0.024(3) 0.001(2) 0.005(2) 0.000(2)
C56 0.037(3) 0.035(3) 0.035(3) -0.001(3) 0.015(3) 0.007(3)
C57 0.026(3) 0.030(3) 0.019(3) 0.006(2) 0.007(2) 0.007(2)
C58 0.022(3) 0.035(3) 0.021(3) 0.002(2) 0.007(2) 0.007(2)
C59 0.033(3) 0.054(4) 0.023(3) 0.002(3) 0.003(2) 0.019(3)
C60 0.047(4) 0.031(3) 0.023(3) 0.001(2) 0.002(3) 0.013(3)
C61 0.032(3) 0.026(3) 0.034(3) 0.004(2) 0.001(3) -0.005(2)
C62 0.026(3) 0.027(3) 0.021(3) -0.005(2) 0.005(2) 0.001(2)
C63 0.052(4) 0.057(5) 0.032(3) 0.005(3) 0.006(3) 0.037(4)
C64 0.064(5) 0.047(4) 0.029(3) -0.002(3) 0.006(3) 0.030(4)
C65 0.040(4) 0.044(4) 0.039(4) -0.020(3) 0.001(3) 0.002(3)
C66 0.065(6) 0.079(7) 0.162(10) -0.001(7) 0.066(7) 0.032(5)
C67 0.045(4) 0.081(6) 0.049(4) 0.013(4) 0.020(4) -0.012(4)
C68 0.076(5) 0.051(4) 0.033(4) 0.009(3) 0.008(3) 0.037(4)
C69 0.046(4) 0.031(4) 0.075(5) -0.010(3) 0.027(4) -0.007(3)
C1S 0.043(8) 0.19(2) 0.121(15) 0.000 0.027(9) 0.000
C2S 0.024(5) 0.37(3) 0.064(7) -0.055(11) 0.010(5) -0.028(10)
C3S 0.025(4) 0.33(2) 0.147(11) -0.134(16) 0.018(7) -0.044(9)
C4S 0.025(4) 0.33(2) 0.147(11) -0.134(16) 0.018(7) -0.044(9)

loop_
_atom_type_symbol
_atom_type_description
_atom_type_scat_dispersion_real
_atom_type_scat_dispersion_imag
_atom_type_scat_source
C C 0.0033 0.0016 'International Tables Vol C Tables 4.2.6.8 and 6.1.1.4'
H H 0.0000 0.0000 'International Tables Vol C Tables 4.2.6.8 and 6.1.1.4'
N N 0.0061 0.0033 'International Tables Vol C Tables 4.2.6.8 and 6.1.1.4'
Si Si 0.0817 0.0704 'International Tables Vol C Tables 4.2.6.8 and 6.1.1.4'
Fe Fe 0.3463 0.8444 'International Tables Vol C Tables 4.2.6.8 and 6.1.1.4'
Lu Lu -0.4720 5.8584 'International Tables Vol C Tables 4.2.6.8 and 6.1.1.4'

loop_
_geom_angle_atom_site_label_1
_geom_angle_atom_site_label_2
_geom_angle_atom_site_label_3
_geom_angle
_geom_angle_site_symmetry_1
N7 Lu1 N8 119.40(17) .
N7 Lu1 N3 90.60(16) .
N8 Lu1 N3 89.60(15) .
N7 Lu1 N2 107.36(16) .
N8 Lu1 N2 118.41(14) .
N3 Lu1 N2 129.15(15) .
N7 Lu1 N5 130.86(17) .
N8 Lu1 N5 105.15(14) .
N3 Lu1 N5 68.97(14) .
N2 Lu1 N5 63.32(13) .
N7 Lu1 C62 104.85(17) .
N8 Lu1 C62 30.75(15) .
N3 Lu1 C62 118.04(15) .
N2 Lu1 C62 102.98(15) .
N5 Lu1 C62 124.26(15) .
N7 Lu1 C57 102.32(17) .
N8 Lu1 C57 136.18(15) .
N3 Lu1 C57 76.43(15) .
N2 Lu1 C57 53.65(15) .
N5 Lu1 C57 31.07(14) .
C62 Lu1 C57 148.78(15) .
N7 Lu1 C1 30.10(17) .
N8 Lu1 C1 102.24(17) .
N3 Lu1 C1 116.52(16) .
N2 Lu1 C1 98.93(15) .
N5 Lu1 C1 152.14(16) .
C62 Lu1 C1 78.95(17) .
C57 Lu1 C1 121.26(17) .
N7 Lu1 C58 93.68(17) .
N8 Lu1 C58 144.16(15) .
N3 Lu1 C58 104.44(15) .
N2 Lu1 C58 29.93(14) .
N5 Lu1 C58 53.09(14) .
C62 Lu1 C58 132.83(15) .
C57 Lu1 C58 29.27(15) .
C1 Lu1 C58 100.54(16) .
N7 Lu1 Fe1 70.06(13) .
N8 Lu1 Fe1 70.52(11) .
N3 Lu1 Fe1 138.25(10) .
N2 Lu1 Fe1 92.39(10) .
N5 Lu1 Fe1 150.51(9) .
C62 Lu1 Fe1 41.44(11) .
C57 Lu1 Fe1 142.42(11) .
C1 Lu1 Fe1 40.43(13) .
C58 Lu1 Fe1 113.15(12) .
N7 Lu1 Lu2 141.84(13) .
N8 Lu1 Lu2 96.26(11) .
N3 Lu1 Lu2 103.62(10) .
N2 Lu1 Lu2 37.43(9) .
N5 Lu1 Lu2 36.04(9) .
C62 Lu1 Lu2 99.31(11) .
C57 Lu1 Lu2 49.47(11) .
C1 Lu1 Lu2 135.46(12) .
C58 Lu1 Lu2 48.71(10) .
Fe1 Lu1 Lu2 114.489(18) .
N6 Lu2 N10 123.51(15) .
N6 Lu2 N9 90.48(15) .
N10 Lu2 N9 91.43(15) .
N6 Lu2 N5 98.97(16) .
N10 Lu2 N5 122.09(14) .
N9 Lu2 N5 128.75(14) .
N6 Lu2 N2 128.21(15) .
N10 Lu2 N2 105.11(14) .
N9 Lu2 N2 70.10(14) .
N5 Lu2 N2 64.63(14) .
N6 Lu2 C10 108.09(15) .
N10 Lu2 C10 30.35(14) .
N9 Lu2 C10 119.40(15) .
N5 Lu2 C10 105.18(14) .
N2 Lu2 C10 123.42(15) .
N6 Lu2 C15 29.29(14) .
N10 Lu2 C15 101.14(14) .
N9 Lu2 C15 111.43(14) .
N5 Lu2 C15 99.54(14) .
N2 Lu2 C15 153.68(15) .
C10 Lu2 C15 79.82(15) .
N6 Lu2 C58 101.15(16) .
N10 Lu2 C58 133.94(15) .
N9 Lu2 C58 76.28(15) .
N5 Lu2 C58 52.47(14) .
N2 Lu2 C58 28.91(15) .
C10 Lu2 C58 146.10(15) .
C15 Lu2 C58 124.78(15) .
N6 Lu2 C11 107.10(15) .
N10 Lu2 C11 55.83(14) .
N9 Lu2 C11 147.25(15) .
N5 Lu2 C11 76.58(14) .
N2 Lu2 C11 114.86(14) .
C10 Lu2 C11 29.22(14) .
C15 Lu2 C11 78.73(14) .
C58 Lu2 C11 124.74(14) .
N6 Lu2 C57 89.92(16) .
N10 Lu2 C57 144.08(15) .
N9 Lu2 C57 101.96(15) .
N5 Lu2 C57 28.81(14) .
N2 Lu2 C57 51.32(15) .
C10 Lu2 C57 133.86(14) .
C15 Lu2 C57 104.52(15) .
C58 Lu2 C57 28.03(15) .
C11 Lu2 C57 105.38(14) .
N6 Lu2 Fe2 69.79(11) .
N10 Lu2 Fe2 69.17(10) .
N9 Lu2 Fe2 134.23(10) .
N5 Lu2 Fe2 95.71(10) .
N2 Lu2 Fe2 153.50(10) .
C10 Lu2 Fe2 41.56(10) .
C15 Lu2 Fe2 40.51(10) .
C58 Lu2 Fe2 146.23(11) .
C11 Lu2 Fe2 39.82(10) .
C57 Lu2 Fe2 118.22(11) .
N6 Lu2 Lu1 134.26(12) .
N10 Lu2 Lu1 98.47(10) .
N9 Lu2 Lu1 107.19(10) .
N5 Lu2 Lu1 37.48(10) .
N2 Lu2 Lu1 37.59(9) .
C10 Lu2 Lu1 99.35(10) .
C15 Lu2 Lu1 135.84(10) .
C58 Lu2 Lu1 46.94(11) .
C11 Lu2 Lu1 80.36(10) .
C57 Lu2 Lu1 45.80(11) .
Fe2 Lu2 Lu1 116.207(16) .
C8 Fe1 C61 40.9(2) .
C8 Fe1 C7 40.9(3) .
C61 Fe1 C7 68.7(3) .
C8 Fe1 C4 112.8(3) .
C61 Fe1 C4 145.8(3) .
C7 Fe1 C4 106.2(3) .
C8 Fe1 C3 98.6(3) .
C61 Fe1 C3 110.9(3) .
C7 Fe1 C3 121.2(3) .
C4 Fe1 C3 41.0(3) .
C8 Fe1 C2 119.3(3) .
C61 Fe1 C2 102.9(2) .
C7 Fe1 C2 157.5(3) .
C4 Fe1 C2 68.4(3) .
C3 Fe1 C2 40.5(3) .
C8 Fe1 C5 150.8(3) .
C61 Fe1 C5 167.4(2) .
C7 Fe1 C5 123.1(3) .
C4 Fe1 C5 40.4(2) .
C3 Fe1 C5 68.2(3) .
C2 Fe1 C5 67.9(2) .
C8 Fe1 C6 68.4(3) .
C61 Fe1 C6 68.0(2) .
C7 Fe1 C6 40.8(2) .
C4 Fe1 C6 131.0(2) .
C3 Fe1 C6 161.9(3) .
C2 Fe1 C6 157.1(2) .
C5 Fe1 C6 117.0(2) .
C8 Fe1 C1 159.4(3) .
C61 Fe1 C1 127.2(2) .
C7 Fe1 C1 159.7(2) .
C4 Fe1 C1 68.4(3) .
C3 Fe1 C1 68.3(3) .
C2 Fe1 C1 40.6(2) .
C5 Fe1 C1 40.3(2) .
C6 Fe1 C1 127.6(2) .
C8 Fe1 C62 68.2(2) .
C61 Fe1 C62 40.6(2) .
C7 Fe1 C62 67.8(2) .
C4 Fe1 C62 170.3(2) .
C3 Fe1 C62 148.5(2) .
C2 Fe1 C62 120.0(2) .
C5 Fe1 C62 135.7(2) .
C6 Fe1 C62 39.7(2) .
C1 Fe1 C62 114.4(2) .
C8 Fe1 Lu1 127.30(19) .
C61 Fe1 Lu1 94.36(16) .
C7 Fe1 Lu1 109.44(18) .
C4 Fe1 Lu1 118.2(2) .
C3 Fe1 Lu1 128.5(2) .
C2 Fe1 Lu1 91.65(19) .
C5 Fe1 Lu1 77.82(17) .
C6 Fe1 Lu1 68.91(16) .
C1 Fe1 Lu1 60.77(15) .
C62 Fe1 Lu1 59.29(15) .
C13 Fe2 C12 41.0(2) .
C13 Fe2 C14 41.1(2) .
C12 Fe2 C14 69.0(2) .
C13 Fe2 C18 102.9(2) .
C12 Fe2 C18 132.7(2) .
C14 Fe2 C18 104.9(2) .
C13 Fe2 C17 107.7(2) .
C12 Fe2 C17 109.8(2) .
C14 Fe2 C17 135.5(2) .
C18 Fe2 C17 41.3(2) .
C13 Fe2 C16 140.8(2) .
C12 Fe2 C16 116.7(2) .
C14 Fe2 C16 173.2(2) .
C18 Fe2 C16 68.6(2) .
C17 Fe2 C16 40.4(2) .
C13 Fe2 C19 130.7(2) .
C12 Fe2 C19 171.3(2) .
C14 Fe2 C19 105.7(2) .
C18 Fe2 C19 40.7(2) .
C17 Fe2 C19 68.6(2) .
C16 Fe2 C19 68.1(2) .
C13 Fe2 C11 67.7(2) .
C12 Fe2 C11 40.40(19) .
C14 Fe2 C11 67.5(2) .
C18 Fe2 C11 170.6(2) .
C17 Fe2 C11 141.0(2) .
C16 Fe2 C11 119.2(2) .
C19 Fe2 C11 145.1(2) .
C13 Fe2 C15 170.8(2) .
C12 Fe2 C15 147.8(2) .
C14 Fe2 C15 135.9(2) .
C18 Fe2 C15 68.6(2) .
C17 Fe2 C15 68.6(2) .
C16 Fe2 C15 40.75(19) .
C19 Fe2 C15 40.4(2) .
C11 Fe2 C15 120.68(19) .
C13 Fe2 C10 68.0(2) .
C12 Fe2 C10 68.1(2) .
C14 Fe2 C10 40.12(19) .
C18 Fe2 C10 136.9(2) .
C17 Fe2 C10 175.4(2) .
C16 Fe2 C10 144.1(2) .
C19 Fe2 C10 112.7(2) .
C11 Fe2 C10 39.74(19) .
C15 Fe2 C10 115.43(19) .
C13 Fe2 Lu2 125.10(15) .
C12 Fe2 Lu2 102.73(15) .
C14 Fe2 Lu2 96.16(15) .
C18 Fe2 Lu2 124.52(15) .
C17 Fe2 Lu2 125.74(15) .
C16 Fe2 Lu2 86.32(14) .
C19 Fe2 Lu2 84.49(15) .
C11 Fe2 Lu2 63.27(13) .
C15 Fe2 Lu2 60.91(14) .
C10 Fe2 Lu2 58.87(14) .
N6 Si1 C39A 126.1(5) .
N6 Si1 C39 122.6(4) .
C39A Si1 C39 66.0(6) .
N6 Si1 C38 108.7(3) .
C39A Si1 C38 116.3(6) .
C39 Si1 C38 111.3(4) .
N6 Si1 C43 107.5(3) .
C39A Si1 C43 35.4(5) .
C39 Si1 C43 101.4(5) .
C38 Si1 C43 103.4(4) .
N7 Si2 C50 114.6(3) .
N7 Si2 C49 107.1(3) .
C50 Si2 C49 107.7(4) .
N7 Si2 C67 114.5(3) .
C50 Si2 C67 103.6(4) .
C49 Si2 C67 109.0(4) .
N8 Si3 C54 108.4(2) .
N8 Si3 C53 113.2(2) .
C54 Si3 C53 106.5(2) .
N8 Si3 C55 114.5(2) .
C54 Si3 C55 106.5(2) .
C53 Si3 C55 107.1(3) .
N10 Si4 C44 107.8(2) .
N10 Si4 C45 111.8(2) .
C44 Si4 C45 107.8(3) .
N10 Si4 C46 115.0(2) .
C44 Si4 C46 106.2(3) .
C45 Si4 C46 107.9(3) .
C27 N1 C25 107.7(4) .
C27 N1 C26 127.9(4) .
C25 N1 C26 124.4(4) .
C58 N2 C28 113.5(4) .
C58 N2 Lu2 95.0(3) .
C28 N2 Lu2 114.3(3) .
C58 N2 Lu1 90.8(3) .
C28 N2 Lu1 130.6(3) .
Lu2 N2 Lu1 104.97(15) .
C37 N3 C29 106.0(4) .
C37 N3 Lu1 118.7(3) .
C29 N3 Lu1 134.8(4) .
C37 N4 C34 106.9(4) .
C37 N4 C35 127.3(4) .
C34 N4 C35 125.8(4) .
C57 N5 C36 112.9(4) .
C57 N5 Lu2 98.5(3) .
C36 N5 Lu2 126.5(3) .
C57 N5 Lu1 87.3(3) .
C36 N5 Lu1 116.8(3) .
Lu2 N5 Lu1 106.49(16) .
C15 N6 Si1 116.8(3) .
C15 N6 Lu2 100.6(3) .
Si1 N6 Lu2 142.5(2) .
C1 N7 Si2 113.4(4) .
C1 N7 Lu1 98.6(3) .
Si2 N7 Lu1 148.1(3) .
C62 N8 Si3 118.0(3) .
C62 N8 Lu1 95.6(3) .
Si3 N8 Lu1 141.2(2) .
C27 N9 C20 104.9(4) .
C27 N9 Lu2 117.7(3) .
C20 N9 Lu2 137.3(3) .
C10 N10 Si4 120.1(3) .
C10 N10 Lu2 94.6(3) .
Si4 N10 Lu2 138.4(2) .
N7 C1 C5 125.4(5) .
N7 C1 C2 128.1(5) .
C5 C1 C2 106.4(5) .
N7 C1 Fe1 128.8(4) .
C5 C1 Fe1 68.8(4) .
C2 C1 Fe1 68.3(4) .
N7 C1 Lu1 51.3(2) .
C5 C1 Lu1 101.0(3) .
C2 C1 Lu1 124.7(4) .
Fe1 C1 Lu1 78.80(16) .
C3 C2 C1 108.9(5) .
C3 C2 Fe1 69.7(4) .
C1 C2 Fe1 71.1(3) .
C3 C2 H2A 125.5 .
C1 C2 H2A 125.5 .
Fe1 C2 H2A 125.5 .
C2 C3 C4 107.8(6) .
C2 C3 Fe1 69.8(3) .
C4 C3 Fe1 69.4(3) .
C2 C3 H3A 126.1 .
C4 C3 H3A 126.1 .
Fe1 C3 H3A 126.1 .
C5 C4 C3 107.7(6) .
C5 C4 Fe1 70.4(3) .
C3 C4 Fe1 69.6(3) .
C5 C4 H4A 126.2 .
C3 C4 H4A 126.2 .
Fe1 C4 H4A 126.2 .
C4 C5 C1 109.2(5) .
C4 C5 Fe1 69.2(4) .
C1 C5 Fe1 70.8(3) .
C4 C5 H5A 125.4 .
C1 C5 H5A 125.4 .
Fe1 C5 H5A 125.4 .
C62 C6 C7 108.5(5) .
C62 C6 Fe1 71.9(3) .
C7 C6 Fe1 67.9(3) .
C62 C6 H6A 125.7 .
C7 C6 H6A 125.7 .
Fe1 C6 H6A 125.7 .
C8 C7 C6 108.0(5) .
C8 C7 Fe1 68.9(4) .
C6 C7 Fe1 71.3(3) .
C8 C7 H7A 126.0 .
C6 C7 H7A 126.0 .
Fe1 C7 H7A 126.0 .
C61 C8 C7 108.0(5) .
C61 C8 Fe1 69.5(4) .
C7 C8 Fe1 70.2(4) .
C61 C8 H8A 126.0 .
C7 C8 H8A 126.0 .
Fe1 C8 H8A 126.0 .
N10 C10 C14 131.5(5) .
N10 C10 C11 122.7(4) .
C14 C10 C11 105.6(4) .
N10 C10 Fe2 126.4(4) .
C14 C10 Fe2 65.9(3) .
C11 C10 Fe2 68.1(3) .
N10 C10 Lu2 55.1(2) .
C14 C10 Lu2 138.1(4) .
C11 C10 Lu2 81.1(3) .
Fe2 C10 Lu2 79.57(16) .
C12 C11 C10 109.7(5) .
C12 C11 Fe2 67.7(3) .
C10 C11 Fe2 72.2(3) .
C12 C11 Lu2 142.3(4) .
C10 C11 Lu2 69.7(3) .
Fe2 C11 Lu2 76.91(14) .
C12 C11 H11A 125.2 .
C10 C11 H11A 125.2 .
Fe2 C11 H11A 125.2 .
Lu2 C11 H11A 66.5 .
C13 C12 C11 107.3(5) .
C13 C12 Fe2 69.2(3) .
C11 C12 Fe2 71.9(3) .
C13 C12 H12A 126.3 .
C11 C12 H12A 126.3 .
Fe2 C12 H12A 126.3 .
C12 C13 C14 108.2(5) .
C12 C13 Fe2 69.8(3) .
C14 C13 Fe2 69.8(3) .
C12 C13 H13A 125.9 .
C14 C13 H13A 125.9 .
Fe2 C13 H13A 125.9 .
C13 C14 C10 109.0(5) .
C13 C14 Fe2 69.0(3) .
C10 C14 Fe2 73.9(3) .
C13 C14 H14A 125.4 .
C10 C14 H14A 125.4 .
Fe2 C14 H14A 125.4 .
N6 C15 C19 126.6(5) .
N6 C15 C16 127.7(5) .
C19 C15 C16 105.6(4) .
N6 C15 Fe2 128.7(3) .
C19 C15 Fe2 67.9(3) .
C16 C15 Fe2 67.7(3) .
N6 C15 Lu2 50.1(2) .
C19 C15 Lu2 111.4(3) .
C16 C15 Lu2 114.1(3) .
Fe2 C15 Lu2 78.58(15) .
C17 C16 C15 109.5(5) .
C17 C16 Fe2 69.5(3) .
C15 C16 Fe2 71.6(3) .
C17 C16 H16A 125.2 .
C15 C16 H16A 125.2 .
Fe2 C16 H16A 125.2 .
C16 C17 C18 107.6(4) .
C16 C17 Fe2 70.1(3) .
C18 C17 Fe2 69.1(3) .
C16 C17 H17A 126.2 .
C18 C17 H17A 126.2 .
Fe2 C17 H17A 126.2 .
C19 C18 C17 107.7(5) .
C19 C18 Fe2 70.3(3) .
C17 C18 Fe2 69.6(3) .
C19 C18 H18A 126.1 .
C17 C18 H18A 126.1 .
Fe2 C18 H18A 126.1 .
C18 C19 C15 109.5(4) .
C18 C19 Fe2 69.1(3) .
C15 C19 Fe2 71.8(3) .
C18 C19 H19A 125.2 .
C15 C19 H19A 125.2 .
Fe2 C19 H19A 125.2 .
C21 C20 N9 130.6(5) .
C21 C20 C25 120.4(5) .
N9 C20 C25 109.0(4) .
C22 C21 C20 117.0(5) .
C22 C21 H21A 121.5 .
C20 C21 H21A 121.5 .
C21 C22 C23 121.9(5) .
C21 C22 H22A 119.0 .
C23 C22 H22A 119.0 .
C24 C23 C22 121.4(5) .
C24 C23 H23A 119.3 .
C22 C23 H23A 119.3 .
C23 C24 C25 117.4(5) .
C23 C24 H24A 121.3 .
C25 C24 H24A 121.3 .
C24 C25 N1 132.9(5) .
C24 C25 C20 121.8(5) .
N1 C25 C20 105.3(4) .
N1 C26 H26A 109.5 .
N1 C26 H26B 109.5 .
H26A C26 H26B 109.5 .
N1 C26 H26C 109.5 .
H26A C26 H26C 109.5 .
H26B C26 H26C 109.5 .
N9 C27 N1 113.0(4) .
N9 C27 C28 120.7(4) .
N1 C27 C28 126.2(4) .
N2 C28 C27 110.0(4) .
N2 C28 H28A 109.7 .
C27 C28 H28A 109.7 .
N2 C28 H28B 109.7 .
C27 C28 H28B 109.7 .
H28A C28 H28B 108.2 .
N3 C29 C30 130.9(5) .
N3 C29 C34 109.1(5) .
C30 C29 C34 119.9(5) .
C31 C30 C29 117.3(6) .
C31 C30 H30A 121.4 .
C29 C30 H30A 121.4 .
C32 C31 C30 122.0(6) .
C32 C31 H31A 119.0 .
C30 C31 H31A 119.0 .
C31 C32 C33 122.1(5) .
C31 C32 H32A 118.9 .
C33 C32 H32A 118.9 .
C32 C33 C34 116.0(6) .
C32 C33 H33A 122.0 .
C34 C33 H33A 122.0 .
C33 C34 N4 131.9(5) .
C33 C34 C29 122.7(5) .
N4 C34 C29 105.4(4) .
N4 C35 H35A 109.5 .
N4 C35 H35B 109.5 .
H35A C35 H35B 109.5 .
N4 C35 H35C 109.5 .
H35A C35 H35C 109.5 .
H35B C35 H35C 109.5 .
N5 C36 C37 109.9(4) .
N5 C36 H36A 109.7 .
C37 C36 H36A 109.7 .
N5 C36 H36B 109.7 .
C37 C36 H36B 109.7 .
H36A C36 H36B 108.2 .
N3 C37 N4 112.5(4) .
N3 C37 C36 122.4(4) .
N4 C37 C36 124.9(5) .
Si1 C38 H38A 109.5 .
Si1 C38 H38B 109.5 .
H38A C38 H38B 109.5 .
Si1 C38 H38C 109.5 .
H38A C38 H38C 109.5 .
H38B C38 H38C 109.5 .
C40 C39 C42 116.8(12) .
C40 C39 C41 115.8(11) .
C42 C39 C41 104.8(9) .
C40 C39 Si1 100.3(8) .
C42 C39 Si1 109.1(9) .
C41 C39 Si1 109.8(9) .
C40A C39A C41A 111.6(14) .
C40A C39A C42A 110.7(13) .
C41A C39A C42A 103.1(12) .
C40A C39A Si1 111.9(11) .
C41A C39A Si1 115.9(11) .
C42A C39A Si1 102.8(11) .
C39A C40A H40D 109.5 .
C39A C40A H40E 109.5 .
H40D C40A H40E 109.5 .
C39A C40A H40F 109.5 .
H40D C40A H40F 109.5 .
H40E C40A H40F 109.5 .
C39A C41A H41D 109.5 .
C39A C41A H41E 109.5 .
H41D C41A H41E 109.5 .
C39A C41A H41F 109.5 .
H41D C41A H41F 109.5 .
H41E C41A H41F 109.5 .
C43 C42A C39A 39.3(17) .
C43 C42A H42D 109.5 .
C39A C42A H42D 76.9 .
C43 C42A H42E 109.5 .
C39A C42A H42E 143.5 .
H42D C42A H42E 109.5 .
C43 C42A H42F 109.5 .
C39A C42A H42F 101.3 .
H42D C42A H42F 109.5 .
H42E C42A H42F 109.5 .
C42A C43 Si1 159(2) .
C42A C43 H43A 109.5 .
Si1 C43 H43A 64.2 .
C42A C43 H43B 109.5 .
Si1 C43 H43B 58.4 .
H43A C43 H43B 109.5 .
C42A C43 H43C 109.5 .
Si1 C43 H43C 91.5 .
H43A C43 H43C 109.5 .
H43B C43 H43C 109.5 .
Si4 C44 H44A 109.5 .
Si4 C44 H44B 109.5 .
H44A C44 H44B 109.5 .
Si4 C44 H44C 109.5 .
H44A C44 H44C 109.5 .
H44B C44 H44C 109.5 .
Si4 C45 H45A 109.5 .
Si4 C45 H45B 109.5 .
H45A C45 H45B 109.5 .
Si4 C45 H45C 109.5 .
H45A C45 H45C 109.5 .
H45B C45 H45C 109.5 .
C48 C46 C65 107.9(5) .
C48 C46 C47 108.6(5) .
C65 C46 C47 107.7(5) .
C48 C46 Si4 109.8(4) .
C65 C46 Si4 109.0(4) .
C47 C46 Si4 113.6(4) .
C46 C47 H47A 109.5 .
C46 C47 H47B 109.5 .
H47A C47 H47B 109.5 .
C46 C47 H47C 109.5 .
H47A C47 H47C 109.5 .
H47B C47 H47C 109.5 .
C46 C48 H48A 109.5 .
C46 C48 H48B 109.5 .
H48A C48 H48B 109.5 .
C46 C48 H48C 109.5 .
H48A C48 H48C 109.5 .
H48B C48 H48C 109.5 .
Si2 C49 H49A 109.5 .
Si2 C49 H49B 109.5 .
H49A C49 H49B 109.5 .
Si2 C49 H49C 109.5 .
H49A C49 H49C 109.5 .
H49B C49 H49C 109.5 .
C66 C50 C51 104.7(7) .
C66 C50 C52 110.0(7) .
C51 C50 C52 113.0(8) .
C66 C50 Si2 109.2(7) .
C51 C50 Si2 112.9(6) .
C52 C50 Si2 107.0(5) .
C50 C51 H51A 109.5 .
C50 C51 H51B 109.5 .
H51A C51 H51B 109.5 .
C50 C51 H51C 109.5 .
H51A C51 H51C 109.5 .
H51B C51 H51C 109.5 .
C50 C52 H52A 109.5 .
C50 C52 H52B 109.5 .
H52A C52 H52B 109.5 .
C50 C52 H52C 109.5 .
H52A C52 H52C 109.5 .
H52B C52 H52C 109.5 .
Si3 C53 H53A 109.5 .
Si3 C53 H53B 109.5 .
H53A C53 H53B 109.5 .
Si3 C53 H53C 109.5 .
H53A C53 H53C 109.5 .
H53B C53 H53C 109.5 .
Si3 C54 H54A 109.5 .
Si3 C54 H54B 109.5 .
H54A C54 H54B 109.5 .
Si3 C54 H54C 109.5 .
H54A C54 H54C 109.5 .
H54B C54 H54C 109.5 .
C56 C55 C69 107.8(5) .
C56 C55 C68 107.8(5) .
C69 C55 C68 107.5(5) .
C56 C55 Si3 110.1(4) .
C69 C55 Si3 114.6(4) .
C68 C55 Si3 108.8(4) .
C55 C56 H56A 109.5 .
C55 C56 H56B 109.5 .
H56A C56 H56B 109.5 .
C55 C56 H56C 109.5 .
H56A C56 H56C 109.5 .
H56B C56 H56C 109.5 .
C60 C57 C58 119.7(5) .
C60 C57 N5 126.9(5) .
C58 C57 N5 113.4(5) .
C60 C57 Lu1 129.7(4) .
C58 C57 Lu1 77.5(3) .
N5 C57 Lu1 61.7(3) .
C60 C57 Lu2 143.4(4) .
C58 C57 Lu2 74.7(3) .
N5 C57 Lu2 52.6(2) .
Lu1 C57 Lu2 84.73(15) .
C59 C58 N2 127.0(5) .
C59 C58 C57 119.1(5) .
N2 C58 C57 113.8(4) .
C59 C58 Lu1 136.8(4) .
N2 C58 Lu1 59.3(2) .
C57 C58 Lu1 73.2(3) .
C59 C58 Lu2 137.3(4) .
N2 C58 Lu2 56.1(2) .
C57 C58 Lu2 77.2(3) .
Lu1 C58 Lu2 84.35(14) .
C63 C59 C58 119.6(6) .
C63 C59 H59A 120.2 .
C58 C59 H59A 120.2 .
C57 C60 C64 120.2(6) .
C57 C60 H60A 119.9 .
C64 C60 H60A 119.9 .
C8 C61 C62 109.2(5) .
C8 C61 Fe1 69.5(4) .
C62 C61 Fe1 73.7(3) .
C8 C61 H61A 125.4 .
C62 C61 H61A 125.4 .
Fe1 C61 H61A 125.4 .
N8 C62 C6 124.2(5) .
N8 C62 C61 129.5(5) .
C6 C62 C61 106.2(5) .
N8 C62 Fe1 128.1(4) .
C6 C62 Fe1 68.4(3) .
C61 C62 Fe1 65.7(3) .
N8 C62 Lu1 53.6(2) .
C6 C62 Lu1 89.2(3) .
C61 C62 Lu1 131.8(4) .
Fe1 C62 Lu1 79.27(17) .
C64 C63 C59 121.5(6) .
C64 C63 H63A 119.2 .
C59 C63 H63A 119.2 .
C63 C64 C60 119.6(6) .
C63 C64 H64A 120.2 .
C60 C64 H64A 120.2 .
C46 C65 H65A 109.5 .
C46 C65 H65B 109.5 .
H65A C65 H65B 109.5 .
C46 C65 H65C 109.5 .
H65A C65 H65C 109.5 .
H65B C65 H65C 109.5 .
C50 C66 H66A 109.5 .
C50 C66 H66B 109.5 .
H66A C66 H66B 109.5 .
C50 C66 H66C 109.5 .
H66A C66 H66C 109.5 .
H66B C66 H66C 109.5 .
Si2 C67 H67A 109.5 .
Si2 C67 H67B 109.5 .
H67A C67 H67B 109.5 .
Si2 C67 H67C 109.5 .
H67A C67 H67C 109.5 .
H67B C67 H67C 109.5 .
C55 C68 H68A 109.5 .
C55 C68 H68B 109.5 .
H68A C68 H68B 109.5 .
C55 C68 H68C 109.5 .
H68A C68 H68C 109.5 .
H68B C68 H68C 109.5 .
C55 C69 H69A 109.5 .
C55 C69 H69B 109.5 .
H69A C69 H69B 109.5 .
C55 C69 H69C 109.5 .
H69A C69 H69C 109.5 .
H69B C69 H69C 109.5 .
C2S C1S C2S 111(2) 2_655
C2S C1S H1SA 124.3 2_655
C2S C1S H1SA 124.3 .
C1S C2S C3S 130.0(16) .
C1S C2S H2SA 115.0 .
C3S C2S H2SA 115.0 .
C2S C3S C4S 112.4(15) .
C2S C3S H3SA 123.8 .
C4S C3S H3SA 123.8 .
C3S C4S C3S 124(2) 2_655
C3S C4S H4SA 118.1 2_655
C3S C4S H4SA 118.1 .

loop_
_geom_bond_atom_site_label_1
_geom_bond_atom_site_label_2
_geom_bond_distance
_geom_bond_site_symmetry_2
Lu1 N7 2.211(4) .
Lu1 N8 2.229(4) .
Lu1 N3 2.375(4) .
Lu1 N2 2.430(4) .
Lu1 N5 2.442(4) .
Lu1 C62 2.755(5) .
Lu1 C57 2.770(5) .
Lu1 C1 2.801(5) .
Lu1 C58 2.825(5) .
Lu1 Fe1 3.1487(9) .
Lu1 Lu2 3.8480(5) .
Lu2 N6 2.208(4) .
Lu2 N10 2.271(4) .
Lu2 N9 2.360(4) .
Lu2 N5 2.361(4) .
Lu2 N2 2.421(4) .
Lu2 C10 2.762(5) .
Lu2 C15 2.829(5) .
Lu2 C58 2.905(5) .
Lu2 C11 2.910(5) .
Lu2 C57 2.937(5) .
Lu2 Fe2 3.1731(9) .
Fe1 C8 2.014(7) .
Fe1 C61 2.014(6) .
Fe1 C7 2.031(6) .
Fe1 C4 2.040(6) .
Fe1 C3 2.043(6) .
Fe1 C2 2.045(6) .
Fe1 C5 2.055(6) .
Fe1 C6 2.075(6) .
Fe1 C1 2.082(6) .
Fe1 C62 2.121(5) .
Fe2 C13 2.023(5) .
Fe2 C12 2.032(5) .
Fe2 C14 2.034(5) .
Fe2 C18 2.035(5) .
Fe2 C17 2.042(5) .
Fe2 C16 2.050(5) .
Fe2 C19 2.051(5) .
Fe2 C11 2.086(5) .
Fe2 C15 2.103(5) .
Fe2 C10 2.140(5) .
Si1 N6 1.709(5) .
Si1 C39A 1.728(16) .
Si1 C39 1.816(13) .
Si1 C38 1.852(6) .
Si1 C43 1.994(7) .
Si2 N7 1.711(5) .
Si2 C50 1.886(9) .
Si2 C49 1.894(8) .
Si2 C67 1.941(7) .
Si3 N8 1.723(4) .
Si3 C54 1.872(6) .
Si3 C53 1.878(5) .
Si3 C55 1.911(6) .
Si4 N10 1.723(4) .
Si4 C44 1.879(5) .
Si4 C45 1.887(6) .
Si4 C46 1.917(6) .
N1 C27 1.340(6) .
N1 C25 1.388(6) .
N1 C26 1.452(7) .
N2 C58 1.410(7) .
N2 C28 1.460(6) .
N3 C37 1.321(7) .
N3 C29 1.392(6) .
N4 C37 1.363(6) .
N4 C34 1.397(6) .
N4 C35 1.453(7) .
N5 C57 1.431(6) .
N5 C36 1.467(6) .
N6 C15 1.408(6) .
N7 C1 1.421(8) .
N8 C62 1.415(6) .
N9 C27 1.336(6) .
N9 C20 1.399(6) .
N10 C10 1.400(6) .
C1 C5 1.427(8) .
C1 C2 1.433(8) .
C2 C3 1.414(9) .
C2 H2A 1.0000 .
C3 C4 1.430(9) .
C3 H3A 1.0000 .
C4 C5 1.415(9) .
C4 H4A 1.0000 .
C5 H5A 1.0000 .
C6 C62 1.425(7) .
C6 C7 1.431(8) .
C6 H6A 1.0000 .
C7 C8 1.412(9) .
C7 H7A 1.0000 .
C8 C61 1.409(8) .
C8 H8A 1.0000 .
C10 C14 1.435(7) .
C10 C11 1.438(7) .
C11 C12 1.423(7) .
C11 H11A 1.0000 .
C12 C13 1.419(8) .
C12 H12A 1.0000 .
C13 C14 1.425(7) .
C13 H13A 1.0000 .
C14 H14A 1.0000 .
C15 C19 1.435(7) .
C15 C16 1.447(7) .
C16 C17 1.415(7) .
C16 H16A 1.0000 .
C17 C18 1.437(7) .
C17 H17A 1.0000 .
C18 C19 1.420(7) .
C18 H18A 1.0000 .
C19 H19A 1.0000 .
C20 C21 1.388(7) .
C20 C25 1.409(7) .
C21 C22 1.381(7) .
C21 H21A 0.9500 .
C22 C23 1.403(8) .
C22 H22A 0.9500 .
C23 C24 1.359(8) .
C23 H23A 0.9500 .
C24 C25 1.386(7) .
C24 H24A 0.9500 .
C26 H26A 0.9800 .
C26 H26B 0.9800 .
C26 H26C 0.9800 .
C27 C28 1.505(7) .
C28 H28A 0.9900 .
C28 H28B 0.9900 .
C29 C30 1.395(8) .
C29 C34 1.405(8) .
C30 C31 1.386(8) .
C30 H30A 0.9500 .
C31 C32 1.384(9) .
C31 H31A 0.9500 .
C32 C33 1.384(8) .
C32 H32A 0.9500 .
C33 C34 1.392(7) .
C33 H33A 0.9500 .
C35 H35A 0.9800 .
C35 H35B 0.9800 .
C35 H35C 0.9800 .
C36 C37 1.495(7) .
C36 H36A 0.9900 .
C36 H36B 0.9900 .
C38 H38A 0.9800 .
C38 H38B 0.9800 .
C38 H38C 0.9800 .
C39 C40 1.377(16) .
C39 C42 1.568(15) .
C39 C41 1.594(15) .
C40 H40A 0.9800 .
C40 H40B 0.9800 .
C40 H40C 0.9800 .
C41 H41A 0.9800 .
C41 H41B 0.9800 .
C41 H41C 0.9800 .
C42 H42A 0.9800 .
C42 H42B 0.9800 .
C42 H42C 0.9800 .
C39A C40A 1.50(2) .
C39A C41A 1.56(2) .
C39A C42A 1.569(9) .
C40A H40D 0.9800 .
C40A H40E 0.9800 .
C40A H40F 0.9800 .
C41A H41D 0.9800 .
C41A H41E 0.9800 .
C41A H41F 0.9800 .
C42A C43 0.617(15) .
C42A H42D 0.9800 .
C42A H42E 0.9800 .
C42A H42F 0.9800 .
C43 H43A 0.9800 .
C43 H43B 0.9800 .
C43 H43C 0.9800 .
C44 H44A 0.9800 .
C44 H44B 0.9800 .
C44 H44C 0.9800 .
C45 H45A 0.9800 .
C45 H45B 0.9800 .
C45 H45C 0.9800 .
C46 C48 1.528(8) .
C46 C65 1.541(8) .
C46 C47 1.543(8) .
C47 H47A 0.9800 .
C47 H47B 0.9800 .
C47 H47C 0.9800 .
C48 H48A 0.9800 .
C48 H48B 0.9800 .
C48 H48C 0.9800 .
C49 H49A 0.9800 .
C49 H49B 0.9800 .
C49 H49C 0.9800 .
C50 C66 1.539(11) .
C50 C51 1.540(12) .
C50 C52 1.561(11) .
C51 H51A 0.9800 .
C51 H51B 0.9800 .
C51 H51C 0.9800 .
C52 H52A 0.9800 .
C52 H52B 0.9800 .
C52 H52C 0.9800 .
C53 H53A 0.9800 .
C53 H53B 0.9800 .
C53 H53C 0.9800 .
C54 H54A 0.9800 .
C54 H54B 0.9800 .
C54 H54C 0.9800 .
C55 C56 1.525(7) .
C55 C69 1.537(8) .
C55 C68 1.540(8) .
C56 H56A 0.9800 .
C56 H56B 0.9800 .
C56 H56C 0.9800 .
C57 C60 1.390(8) .
C57 C58 1.415(8) .
C58 C59 1.407(7) .
C59 C63 1.381(9) .
C59 H59A 0.9500 .
C60 C64 1.401(8) .
C60 H60A 0.9500 .
C61 C62 1.437(8) .
C61 H61A 1.0000 .
C63 C64 1.376(9) .
C63 H63A 0.9500 .
C64 H64A 0.9500 .
C65 H65A 0.9800 .
C65 H65B 0.9800 .
C65 H65C 0.9800 .
C66 H66A 0.9800 .
C66 H66B 0.9800 .
C66 H66C 0.9800 .
C67 H67A 0.9800 .
C67 H67B 0.9800 .
C67 H67C 0.9800 .
C68 H68A 0.9800 .
C68 H68B 0.9800 .
C68 H68C 0.9800 .
C69 H69A 0.9800 .
C69 H69B 0.9800 .
C69 H69C 0.9800 .
C1S C2S 1.352(13) 2_655
C1S C2S 1.352(13) .
C1S H1SA 0.9500 .
C2S C3S 1.41(2) .
C2S H2SA 0.9500 .
C3S C4S 1.426(16) .
C3S H3SA 0.9500 .
C4S C3S 1.426(16) 2_655
C4S H4SA 0.9500 .
